data_7032901
loop_
_publ_author_name
'Mandal, Soumik'
'Poria, Dipak K.'
'Ghosh, Ritabrata'
'Ray, Partho Sarothi'
'Gupta, Parna'

_publ_section_title
;
 Development of a cyclometalated iridium complex with specific
 intramolecular hydrogen-bonding that acts as a fluorescent marker for the
 endoplasmic reticulum and causes photoinduced cell death.
;
_journal_issue 46
_journal_name_full 'Dalton transactions (Cambridge, England : 2003)'
_journal_page_first 17463
_journal_page_last 17474
_journal_paper_doi 10.1039/c4dt00845f
_journal_volume 43
_journal_year 2014
_chemical_formula_moiety 'C41 H27 Ir N6 O, Cl'
_chemical_formula_sum 'C41 H27 Cl Ir N6 O'
_chemical_formula_weight 847.36
_chemical_name_systematic
; 
 ? 
;
_space_group_IT_number 19
_symmetry_cell_setting orthorhombic
_symmetry_space_group_name_Hall 'P 2ac 2ab'
_symmetry_space_group_name_H-M 'P 21 21 21'
_atom_sites_solution_hydrogens geom
_atom_sites_solution_primary direct
_atom_sites_solution_secondary difmap
_audit_creation_method SHELXL-97
_cell_angle_alpha 90.00
_cell_angle_beta 90.00
_cell_angle_gamma 90.00
_cell_formula_units_Z 4
_cell_length_a 9.650(4)
_cell_length_b 15.353(6)
_cell_length_c 25.967(11)
_cell_measurement_reflns_used 661
_cell_measurement_temperature 100
_cell_measurement_theta_max 16.15
_cell_measurement_theta_min 2.25
_cell_volume 3847(3)
_computing_cell_refinement 'Bruker SAINT'
_computing_data_collection 'Bruker APEX2'
_computing_data_reduction 'Bruker SAINT'
_computing_molecular_graphics 'Bruker SHELXTL'
_computing_publication_material 'Bruker SHELXTL'
_computing_structure_refinement 'SHELXL-97 (Sheldrick, 2008)'
_computing_structure_solution 'SHELXS-97 (Sheldrick, 2008)'
_diffrn_ambient_temperature 100
_diffrn_measured_fraction_theta_full 1.000
_diffrn_measured_fraction_theta_max 1.000
_diffrn_measurement_device_type 'Bruker APEX-II CCD'
_diffrn_measurement_method '\f and \w scans'
_diffrn_radiation_monochromator graphite
_diffrn_radiation_source 'fine-focus sealed tube'
_diffrn_radiation_type MoK\a
_diffrn_radiation_wavelength 0.71073
_diffrn_reflns_av_R_equivalents 0.1625
_diffrn_reflns_av_sigmaI/netI 0.1589
_diffrn_reflns_limit_h_max 11
_diffrn_reflns_limit_h_min -7
_diffrn_reflns_limit_k_max 18
_diffrn_reflns_limit_k_min -16
_diffrn_reflns_limit_l_max 30
_diffrn_reflns_limit_l_min -27
_diffrn_reflns_number 27703
_diffrn_reflns_theta_full 25.00
_diffrn_reflns_theta_max 25.00
_diffrn_reflns_theta_min 1.54
_exptl_absorpt_coefficient_mu 3.579
_exptl_absorpt_correction_T_max 0.836
_exptl_absorpt_correction_T_min 0.657
_exptl_absorpt_correction_type multi-scan
_exptl_absorpt_process_details 'SADABS; BRUKER, 2008'
_exptl_crystal_colour orange
_exptl_crystal_density_diffrn 1.463
_exptl_crystal_density_method 'not measured'
_exptl_crystal_description block
_exptl_crystal_F_000 1668
_exptl_crystal_size_max 0.22
_exptl_crystal_size_mid 0.10
_exptl_crystal_size_min 0.05
_platon_squeeze_details
;
;
_refine_diff_density_max 1.159
_refine_diff_density_min -1.374
_refine_diff_density_rms 0.179
_refine_ls_abs_structure_details 'Flack H D (1983), Acta Cryst. A39, 876-881'
_refine_ls_abs_structure_Flack -0.031(18)
_refine_ls_extinction_method none
_refine_ls_goodness_of_fit_ref 0.955
_refine_ls_hydrogen_treatment constr
_refine_ls_matrix_type full
_refine_ls_number_parameters 155
_refine_ls_number_reflns 6787
_refine_ls_number_restraints 1
_refine_ls_restrained_S_all 0.956
_refine_ls_R_factor_all 0.0986
_refine_ls_R_factor_gt 0.0657
_refine_ls_shift/su_max 0.001
_refine_ls_shift/su_mean 0.000
_refine_ls_structure_factor_coef Fsqd
_refine_ls_weighting_details 'calc w=1/[\s^2^(Fo^2^)+(0.0563P)^2^+0.0000P] where P=(Fo^2^+2Fc^2^)/3'
_refine_ls_weighting_scheme calc
_refine_ls_wR_factor_gt 0.1352
_refine_ls_wR_factor_ref 0.1487
_reflns_number_gt 4579
_reflns_number_total 6787
_reflns_threshold_expression >2sigma(I)
_cod_data_source_file c4dt00845f5.cif
_cod_data_source_block ir-ppy-o-oh
_cod_depositor_comments
;
The following automatic conversions were performed:

'_symmetry_cell_setting' value 'Orthorhombic' changed to
'orthorhombic' according to
/usr/data/users/saulius/crontab/automatic-downloads/rss-feeds/RSC/lib/dictionaries/cif_core.dic
dictionary named 'cif_core.dic' version 2.4.2 from
2011-04-26.

'_refine_ls_hydrogen_treatment' value 'CONSTR' changed
to 'constr' according to
/usr/data/users/saulius/crontab/automatic-downloads/rss-feeds/RSC/lib/dictionaries/cif_core.dic
dictionary named 'cif_core.dic' version 2.4.2 from 2011-04-26.

Automatic conversion script
Id: cif_fix_values 2827 2014-09-09 07:05:25Z andrius 

 Adding full bibliography for 7032901.cif.
;
_cod_original_sg_symbol_H-M P2(1)2(1)2(1)
_cod_database_code 7032901

loop_
_symmetry_equiv_pos_as_xyz
'x, y, z'
'x+1/2, -y+1/2, -z'
'-x, y+1/2, -z+1/2'
'-x+1/2, -y, z+1/2'

loop_
_atom_site_label
_atom_site_type_symbol
_atom_site_fract_x
_atom_site_fract_y
_atom_site_fract_z
_atom_site_U_iso_or_equiv
_atom_site_adp_type
_atom_site_occupancy
_atom_site_symmetry_multiplicity
_atom_site_calc_flag
_atom_site_refinement_flags
C36 C -0.1550(4) -0.0656(3) 0.8468(2) 0.0509(17) Uani 1 1 d G
C41 C -0.2727(4) -0.0443(3) 0.8186(2) 0.0509(17) Uani 1 1 d G
C40 C -0.3891(4) -0.0975(3) 0.8209(2) 0.0509(17) Uani 1 1 d G
H40 H -0.4678 -0.0833 0.8020 0.061 Uiso 1 1 calc R
C39 C -0.3879(5) -0.1719(3) 0.8514(3) 0.0509(17) Uani 1 1 d G
H39 H -0.4658 -0.2074 0.8530 0.061 Uiso 1 1 calc R
C38 C -0.2703(5) -0.1931(3) 0.8796(2) 0.0509(17) Uani 1 1 d G
H38 H -0.2695 -0.2429 0.9001 0.061 Uiso 1 1 calc R
C37 C -0.1538(5) -0.1400(3) 0.8773(2) 0.0509(17) Uani 1 1 d GD
C22 C 0.7157(3) 0.30921(18) 0.90171(11) 0.0314(13) Uani 1 1 d G
C17 C 0.6973(3) 0.3406(2) 0.95146(11) 0.0314(13) Uani 1 1 d G
C18 C 0.8072(4) 0.3397(2) 0.98607(12) 0.0314(13) Uani 1 1 d G
H18 H 0.7949 0.3607 1.0193 0.038 Uiso 1 1 calc R
C19 C 0.9354(3) 0.3073(2) 0.97093(14) 0.0314(13) Uani 1 1 d G
H19 H 1.0090 0.3067 0.9941 0.038 Uiso 1 1 calc R
C20 C 0.9538(3) 0.2759(2) 0.92120(15) 0.0314(13) Uani 1 1 d G
H20 H 1.0396 0.2543 0.9111 0.038 Uiso 1 1 calc R
C21 C 0.8439(3) 0.2769(2) 0.88658(13) 0.0314(13) Uani 1 1 d G
H21 H 0.8562 0.2559 0.8533 0.038 Uiso 1 1 calc R
N2 N 0.4593(3) 0.35257(18) 0.92810(11) 0.0280(11) Uani 1 1 d G
C16 C 0.5599(3) 0.3729(2) 0.96448(11) 0.032(3) Uani 1 1 d G
C15 C 0.5228(4) 0.4151(2) 1.00979(12) 0.038(2) Uani 1 1 d G
H15 H 0.5901 0.4287 1.0341 0.045 Uiso 1 1 calc R
C14 C 0.3851(4) 0.4369(2) 1.01874(13) 0.038(2) Uani 1 1 d G
H14 H 0.3602 0.4651 1.0491 0.045 Uiso 1 1 calc R
C13 C 0.2845(4) 0.4165(2) 0.98237(14) 0.038(2) Uani 1 1 d G
H13 H 0.1923 0.4311 0.9883 0.045 Uiso 1 1 calc R
C12 C 0.3216(3) 0.37437(19) 0.93706(13) 0.039(4) Uani 1 1 d G
H12 H 0.2543 0.3607 0.9127 0.047 Uiso 1 1 calc R
C11 C 0.5769(3) 0.43307(18) 0.83498(12) 0.0379(15) Uani 1 1 d G
C6 C 0.6558(3) 0.4366(2) 0.79024(12) 0.0379(15) Uani 1 1 d G
C7 C 0.6976(4) 0.5166(2) 0.77060(14) 0.0379(15) Uani 1 1 d G
H7 H 0.7504 0.5190 0.7407 0.045 Uiso 1 1 calc R
C8 C 0.6605(4) 0.5931(2) 0.79570(16) 0.0379(15) Uani 1 1 d G
H8 H 0.6885 0.6467 0.7826 0.045 Uiso 1 1 calc R
C9 C 0.5816(4) 0.58958(18) 0.84045(17) 0.0379(15) Uani 1 1 d G
H9 H 0.5568 0.6408 0.8572 0.045 Uiso 1 1 calc R
C10 C 0.5398(3) 0.50956(17) 0.86008(14) 0.0379(15) Uani 1 1 d G
H10 H 0.4870 0.5072 0.8900 0.045 Uiso 1 1 calc R
N1 N 0.6277(3) 0.2812(2) 0.78926(10) 0.0280(11) Uani 1 1 d G
C5 C 0.6858(3) 0.3525(2) 0.76429(11) 0.0362(16) Uani 1 1 d G
C4 C 0.7538(4) 0.3413(3) 0.71756(11) 0.0362(16) Uani 1 1 d G
H4 H 0.7927 0.3889 0.7009 0.043 Uiso 1 1 calc R
C3 C 0.7636(4) 0.2588(3) 0.69579(12) 0.0362(16) Uani 1 1 d G
H3 H 0.8090 0.2513 0.6645 0.043 Uiso 1 1 calc R
C2 C 0.7054(4) 0.1875(3) 0.72076(13) 0.0362(16) Uani 1 1 d G
H2 H 0.7120 0.1323 0.7062 0.043 Uiso 1 1 calc R
C1 C 0.6375(3) 0.1987(2) 0.76749(12) 0.0362(16) Uani 1 1 d G
H1 H 0.5986 0.1510 0.7842 0.043 Uiso 1 1 calc R
Ir1 Ir 0.53515(5) 0.30698(3) 0.85933(2) 0.02628(15) Uani 1 1 d .
Cl1 Cl 0.498(4) 0.9699(10) 0.1125(7) 0.71(3) Uani 1 1 d .
N4 N 0.4859(10) 0.1773(6) 0.8787(4) 0.0280(11) Uani 1 1 d .
N3 N 0.3350(10) 0.2899(7) 0.8238(4) 0.0280(11) Uani 1 1 d .
N5 N -0.0456(12) 0.0697(7) 0.8216(4) 0.0280(11) Uani 1 1 d .
H5 H -0.1140 0.0900 0.8041 0.034 Uiso 0.60 1 calc PR
N6 N 0.0819(10) -0.0238(7) 0.8713(4) 0.0280(11) Uani 1 1 d .
H6 H 0.1034 -0.0702 0.8881 0.034 Uiso 0.40 1 calc PR
C32 C 0.5620(14) 0.1166(9) 0.9046(5) 0.0329(15) Uani 1 1 d .
H32 H 0.6514 0.1326 0.9141 0.039 Uiso 1 1 calc R
C31 C 0.5204(14) 0.0353(8) 0.9178(5) 0.0329(15) Uani 1 1 d .
H31 H 0.5801 -0.0020 0.9353 0.039 Uiso 1 1 calc R
C30 C 0.3881(14) 0.0083(9) 0.9049(5) 0.0329(15) Uani 1 1 d .
H30 H 0.3557 -0.0466 0.9141 0.039 Uiso 1 1 calc R
C29 C 0.3020(14) 0.0692(9) 0.8766(5) 0.0329(15) Uani 1 1 d .
C28 C 0.3537(12) 0.1466(8) 0.8632(6) 0.0329(15) Uani 1 1 d .
C27 C 0.2739(13) 0.2083(10) 0.8338(5) 0.0333(16) Uani 1 1 d .
C23 C 0.2650(14) 0.3482(10) 0.7966(5) 0.0333(16) Uani 1 1 d .
H23 H 0.3033 0.4030 0.7913 0.040 Uiso 1 1 calc R
C24 C 0.1346(13) 0.3291(9) 0.7756(5) 0.0333(16) Uani 1 1 d .
H24 H 0.0891 0.3700 0.7553 0.040 Uiso 1 1 calc R
C25 C 0.0757(13) 0.2510(9) 0.7852(5) 0.0333(16) Uani 1 1 d .
H25 H -0.0117 0.2391 0.7719 0.040 Uiso 1 1 calc R
C26 C 0.1441(12) 0.1867(10) 0.8152(5) 0.0333(16) Uani 1 1 d .
C34 C 0.0889(13) 0.1075(9) 0.8301(5) 0.026(2) Uani 1 1 d .
C35 C -0.0371(18) -0.0050(9) 0.8478(6) 0.0509(17) Uani 1 1 d .
C33 C 0.1626(12) 0.0490(8) 0.8621(5) 0.026(2) Uani 1 1 d .
O1 O -0.2779(17) 0.0214(9) 0.7897(6) 0.037(3) Uani 0.60 1 d P
H1A H -0.2035 0.0472 0.7907 0.055 Uiso 0.60 1 calc PR
O2 O -0.040(2) -0.1599(13) 0.8996(8) 0.037(3) Uani 0.40 1 d PD
H2A H 0.0219 -0.1648 0.8780 0.055 Uiso 0.40 1 calc PR

loop_
_atom_site_aniso_label
_atom_site_aniso_U_11
_atom_site_aniso_U_22
_atom_site_aniso_U_33
_atom_site_aniso_U_23
_atom_site_aniso_U_13
_atom_site_aniso_U_12
C36 0.038(4) 0.043(4) 0.071(5) -0.016(3) -0.005(3) -0.008(3)
C41 0.038(4) 0.043(4) 0.071(5) -0.016(3) -0.005(3) -0.008(3)
C40 0.038(4) 0.043(4) 0.071(5) -0.016(3) -0.005(3) -0.008(3)
C39 0.038(4) 0.043(4) 0.071(5) -0.016(3) -0.005(3) -0.008(3)
C38 0.038(4) 0.043(4) 0.071(5) -0.016(3) -0.005(3) -0.008(3)
C37 0.038(4) 0.043(4) 0.071(5) -0.016(3) -0.005(3) -0.008(3)
C22 0.025(3) 0.037(3) 0.032(3) -0.002(3) 0.000(2) -0.005(3)
C17 0.025(3) 0.037(3) 0.032(3) -0.002(3) 0.000(2) -0.005(3)
C18 0.025(3) 0.037(3) 0.032(3) -0.002(3) 0.000(2) -0.005(3)
C19 0.025(3) 0.037(3) 0.032(3) -0.002(3) 0.000(2) -0.005(3)
C20 0.025(3) 0.037(3) 0.032(3) -0.002(3) 0.000(2) -0.005(3)
C21 0.025(3) 0.037(3) 0.032(3) -0.002(3) 0.000(2) -0.005(3)
N2 0.023(3) 0.038(3) 0.023(2) 0.000(2) -0.0034(19) -0.005(2)
C16 0.017(9) 0.048(9) 0.030(8) 0.003(7) -0.013(6) 0.007(6)
C15 0.026(5) 0.038(5) 0.050(6) -0.006(4) 0.001(4) -0.001(4)
C14 0.026(5) 0.038(5) 0.050(6) -0.006(4) 0.001(4) -0.001(4)
C13 0.026(5) 0.038(5) 0.050(6) -0.006(4) 0.001(4) -0.001(4)
C12 0.022(9) 0.051(10) 0.045(10) -0.006(8) -0.015(7) 0.001(7)
C11 0.035(4) 0.044(4) 0.035(4) 0.011(3) -0.001(3) -0.001(3)
C6 0.035(4) 0.044(4) 0.035(4) 0.011(3) -0.001(3) -0.001(3)
C7 0.035(4) 0.044(4) 0.035(4) 0.011(3) -0.001(3) -0.001(3)
C8 0.035(4) 0.044(4) 0.035(4) 0.011(3) -0.001(3) -0.001(3)
C9 0.035(4) 0.044(4) 0.035(4) 0.011(3) -0.001(3) -0.001(3)
C10 0.035(4) 0.044(4) 0.035(4) 0.011(3) -0.001(3) -0.001(3)
N1 0.023(3) 0.038(3) 0.023(2) 0.000(2) -0.0034(19) -0.005(2)
C5 0.020(4) 0.060(4) 0.029(4) 0.005(3) 0.002(3) 0.005(3)
C4 0.020(4) 0.060(4) 0.029(4) 0.005(3) 0.002(3) 0.005(3)
C3 0.020(4) 0.060(4) 0.029(4) 0.005(3) 0.002(3) 0.005(3)
C2 0.020(4) 0.060(4) 0.029(4) 0.005(3) 0.002(3) 0.005(3)
C1 0.020(4) 0.060(4) 0.029(4) 0.005(3) 0.002(3) 0.005(3)
Ir1 0.0192(3) 0.0350(3) 0.0246(2) -0.0008(3) 0.0004(3) -0.0023(3)
Cl1 1.60(9) 0.222(15) 0.31(2) 0.012(14) 0.42(4) -0.17(3)
N4 0.023(3) 0.038(3) 0.023(2) 0.000(2) -0.0034(19) -0.005(2)
N3 0.023(3) 0.038(3) 0.023(2) 0.000(2) -0.0034(19) -0.005(2)
N5 0.023(3) 0.038(3) 0.023(2) 0.000(2) -0.0034(19) -0.005(2)
N6 0.023(3) 0.038(3) 0.023(2) 0.000(2) -0.0034(19) -0.005(2)
C32 0.025(4) 0.043(4) 0.031(4) -0.011(3) -0.002(3) -0.002(3)
C31 0.025(4) 0.043(4) 0.031(4) -0.011(3) -0.002(3) -0.002(3)
C30 0.025(4) 0.043(4) 0.031(4) -0.011(3) -0.002(3) -0.002(3)
C29 0.025(4) 0.043(4) 0.031(4) -0.011(3) -0.002(3) -0.002(3)
C28 0.025(4) 0.043(4) 0.031(4) -0.011(3) -0.002(3) -0.002(3)
C27 0.026(4) 0.051(5) 0.023(3) 0.004(3) -0.002(3) -0.001(3)
C23 0.026(4) 0.051(5) 0.023(3) 0.004(3) -0.002(3) -0.001(3)
C24 0.026(4) 0.051(5) 0.023(3) 0.004(3) -0.002(3) -0.001(3)
C25 0.026(4) 0.051(5) 0.023(3) 0.004(3) -0.002(3) -0.001(3)
C26 0.026(4) 0.051(5) 0.023(3) 0.004(3) -0.002(3) -0.001(3)
C34 0.021(5) 0.039(6) 0.017(5) -0.010(5) 0.005(4) -0.004(4)
C35 0.038(4) 0.043(4) 0.071(5) -0.016(3) -0.005(3) -0.008(3)
C33 0.021(5) 0.039(6) 0.017(5) -0.010(5) 0.005(4) -0.004(4)
O1 0.046(9) 0.018(7) 0.047(9) 0.001(6) -0.011(7) -0.015(6)
O2 0.046(9) 0.018(7) 0.047(9) 0.001(6) -0.011(7) -0.015(6)

loop_
_atom_type_symbol
_atom_type_description
_atom_type_scat_dispersion_real
_atom_type_scat_dispersion_imag
_atom_type_scat_source
C C 0.0033 0.0016 'International Tables Vol C Tables 4.2.6.8 and 6.1.1.4'
H H 0.0000 0.0000 'International Tables Vol C Tables 4.2.6.8 and 6.1.1.4'
N N 0.0061 0.0033 'International Tables Vol C Tables 4.2.6.8 and 6.1.1.4'
O O 0.0106 0.0060 'International Tables Vol C Tables 4.2.6.8 and 6.1.1.4'
Cl Cl 0.1484 0.1585 'International Tables Vol C Tables 4.2.6.8 and 6.1.1.4'
Ir Ir -1.4442 7.9887 'International Tables Vol C Tables 4.2.6.8 and 6.1.1.4'

loop_
_geom_angle_atom_site_label_1
_geom_angle_atom_site_label_2
_geom_angle_atom_site_label_3
_geom_angle
C41 C36 C37 120.0
C41 C36 C35 119.6(7)
C37 C36 C35 120.2(7)
O1 C41 C40 117.6(7)
O1 C41 C36 122.4(7)
C40 C41 C36 120.0
C41 C40 C39 120.0
C41 C40 H40 120.0
C39 C40 H40 120.0
C38 C39 C40 120.0
C38 C39 H39 120.0
C40 C39 H39 120.0
C37 C38 C39 120.0
C37 C38 H38 120.0
C39 C38 H38 120.0
O2 C37 C38 122.4(9)
O2 C37 C36 117.4(10)
C38 C37 C36 120.0
C17 C22 C21 120.0
C17 C22 Ir1 113.2(2)
C21 C22 Ir1 126.6(2)
C18 C17 C22 120.0
C18 C17 C16 123.3
C22 C17 C16 116.7
C17 C18 C19 120.0
C17 C18 H18 120.0
C19 C18 H18 120.0
C20 C19 C18 120.0
C20 C19 H19 120.0
C18 C19 H19 120.0
C19 C20 C21 120.0
C19 C20 H20 120.0
C21 C20 H20 120.0
C20 C21 C22 120.0
C20 C21 H21 120.0
C22 C21 H21 120.0
C12 N2 C16 120.0
C12 N2 Ir1 124.7(2)
C16 N2 Ir1 114.8(2)
C15 C16 N2 120.0
C15 C16 C17 126.2
N2 C16 C17 113.7
C16 C15 C14 120.0
C16 C15 H15 120.0
C14 C15 H15 120.0
C15 C14 C13 120.0
C15 C14 H14 120.0
C13 C14 H14 120.0
C12 C13 C14 120.0
C12 C13 H13 120.0
C14 C13 H13 120.0
C13 C12 N2 120.0
C13 C12 H12 120.0
N2 C12 H12 120.0
C10 C11 C6 120.0
C10 C11 Ir1 126.5(2)
C6 C11 Ir1 113.4(2)
C7 C6 C11 120.0
C7 C6 C5 123.1
C11 C6 C5 116.9
C6 C7 C8 120.0
C6 C7 H7 120.0
C8 C7 H7 120.0
C7 C8 C9 120.0
C7 C8 H8 120.0
C9 C8 H8 120.0
C10 C9 C8 120.0
C10 C9 H9 120.0
C8 C9 H9 120.0
C11 C10 C9 120.0
C11 C10 H10 120.0
C9 C10 H10 120.0
C1 N1 C5 120.0
C1 N1 Ir1 124.2(2)
C5 N1 Ir1 115.8(2)
N1 C5 C4 120.0
N1 C5 C6 113.2
C4 C5 C6 126.6
C3 C4 C5 120.0
C3 C4 H4 120.0
C5 C4 H4 120.0
C2 C3 C4 120.0
C2 C3 H3 120.0
C4 C3 H3 120.0
C3 C2 C1 120.0
C3 C2 H2 120.0
C1 C2 H2 120.0
N1 C1 C2 120.0
N1 C1 H1 120.0
C2 C1 H1 120.0
N2 Ir1 C22 80.28(10)
N2 Ir1 N1 170.37(15)
C22 Ir1 N1 96.21(11)
N2 Ir1 C11 90.92(11)
C22 Ir1 C11 89.04(10)
N1 Ir1 C11 80.01(10)
N2 Ir1 N4 92.0(3)
C22 Ir1 N4 94.5(3)
N1 Ir1 N4 97.3(3)
C11 Ir1 N4 175.8(3)
N2 Ir1 N3 95.4(3)
C22 Ir1 N3 171.0(3)
N1 Ir1 N3 89.2(3)
C11 Ir1 N3 99.0(3)
N4 Ir1 N3 77.6(4)
C32 N4 C28 113.4(11)
C32 N4 Ir1 129.9(8)
C28 N4 Ir1 116.6(8)
C23 N3 C27 119.1(11)
C23 N3 Ir1 127.0(9)
C27 N3 Ir1 113.8(8)
C35 N5 C34 102.3(12)
C35 N5 H5 128.8
C34 N5 H5 128.8
C35 N6 C33 103.4(11)
C35 N6 H6 128.3
C33 N6 H6 128.3
C31 C32 N4 126.5(13)
C31 C32 H32 116.8
N4 C32 H32 116.8
C32 C31 C30 119.2(14)
C32 C31 H31 120.4
C30 C31 H31 120.4
C31 C30 C29 117.3(13)
C31 C30 H30 121.4
C29 C30 H30 121.4
C28 C29 C33 118.4(13)
C28 C29 C30 119.4(13)
C33 C29 C30 122.1(12)
C29 C28 N4 123.9(13)
C29 C28 C27 121.6(12)
N4 C28 C27 114.4(11)
C26 C27 N3 121.8(13)
C26 C27 C28 120.8(13)
N3 C27 C28 117.4(11)
N3 C23 C24 121.6(13)
N3 C23 H23 119.2
C24 C23 H23 119.2
C25 C24 C23 119.4(13)
C25 C24 H24 120.3
C23 C24 H24 120.3
C24 C25 C26 121.5(13)
C24 C25 H25 119.2
C26 C25 H25 119.2
C34 C26 C27 117.6(13)
C34 C26 C25 125.8(12)
C27 C26 C25 116.4(14)
C26 C34 C33 121.9(12)
C26 C34 N5 131.3(12)
C33 C34 N5 106.7(11)
N6 C35 N5 118.2(13)
N6 C35 C36 122.6(12)
N5 C35 C36 119.1(13)
N6 C33 C34 109.3(11)
N6 C33 C29 131.2(12)
C34 C33 C29 119.3(11)
C41 O1 H1A 109.5
C37 O2 H2A 109.5

loop_
_geom_bond_atom_site_label_1
_geom_bond_atom_site_label_2
_geom_bond_distance
C36 C41 1.3900
C36 C37 1.3900
C36 C35 1.470(16)
C41 O1 1.259(15)
C41 C40 1.3900
C40 C39 1.3900
C40 H40 0.9300
C39 C38 1.3900
C39 H39 0.9300
C38 C37 1.3900
C38 H38 0.9300
C37 O2 1.283(16)
C22 C17 1.3901
C22 C21 1.3901
C22 Ir1 2.061(3)
C17 C18 1.3899
C17 C16 1.4559
C18 C19 1.3900
C18 H18 0.9300
C19 C20 1.3898
C19 H19 0.9300
C20 C21 1.3901
C20 H20 0.9300
C21 H21 0.9300
N2 C12 1.3901
N2 C16 1.3901
N2 Ir1 2.053(3)
C16 C15 1.3899
C15 C14 1.3900
C15 H15 0.9300
C14 C13 1.3901
C14 H14 0.9300
C13 C12 1.3897
C13 H13 0.9300
C12 H12 0.9300
C11 C10 1.3899
C11 C6 1.3902
C11 Ir1 2.076(3)
C6 C7 1.3899
C6 C5 1.4852
C7 C8 1.3901
C7 H7 0.9300
C8 C9 1.3902
C8 H8 0.9300
C9 C10 1.3899
C9 H9 0.9300
C10 H10 0.9300
N1 C1 1.3900
N1 C5 1.3900
N1 Ir1 2.065(3)
C5 C4 1.3901
C4 C3 1.3900
C4 H4 0.9300
C3 C2 1.3899
C3 H3 0.9300
C2 C1 1.3900
C2 H2 0.9300
C1 H1 0.9300
Ir1 N4 2.108(10)
Ir1 N3 2.157(10)
N4 C32 1.363(15)
N4 C28 1.418(15)
N3 C23 1.324(16)
N3 C27 1.409(17)
N5 C35 1.336(17)
N5 C34 1.439(15)
N5 H5 0.8600
N6 C35 1.331(18)
N6 C33 1.384(15)
N6 H6 0.8600
C32 C31 1.356(17)
C32 H32 0.9300
C31 C30 1.383(18)
C31 H31 0.9300
C30 C29 1.452(19)
C30 H30 0.9300
C29 C28 1.335(18)
C29 C33 1.431(17)
C28 C27 1.440(18)
C27 C26 1.383(17)
C23 C24 1.402(18)
C23 H23 0.9300
C24 C25 1.350(17)
C24 H24 0.9300
C25 C26 1.421(18)
C25 H25 0.9300
C26 C34 1.382(19)
C34 C33 1.416(18)
O1 H1A 0.8200
O2 H2A 0.8200

loop_
_platon_squeeze_void_nr
_platon_squeeze_void_average_x
_platon_squeeze_void_average_y
_platon_squeeze_void_average_z
_platon_squeeze_void_volume
_platon_squeeze_void_count_electrons
1 -0.025 0.250 0.500 308.5 -20.7
2 -0.017 0.750 0.000 308.4 -22.6
3 0.021 0.097 0.720 6.6 -0.3
4 0.051 0.195 0.674 8.8 -0.5
5 0.451 0.811 0.177 9.0 -1.0
6 0.481 0.910 0.223 6.5 -0.4
7 0.521 0.403 0.280 7.0 -0.5
8 0.551 0.305 0.326 8.4 -0.7
9 0.951 0.689 0.823 9.9 -1.2
10 0.981 0.590 0.777 5.6 -0.4
